data_7247305
loop_
_publ_author_name
'Huang, Wei-Chun'
'Chen, Wei-Hao'
'Chen, Chia-Ling'
'Liao, Tsung-Te'
'Chen, Yi-Wun'
'Chen, Jhy-Der'

_publ_section_title
;
 Formation of entangled Co(ii) coordination polymers based on
 bis-pyridyl-bis-amide and angular dicarboxylate ligands: a structural
 comparison
;
_journal_issue 39
_journal_name_full CrystEngComm
_journal_page_first 5575
_journal_page_last 5587
_journal_paper_doi 10.1039/D3CE00803G
_journal_volume 25
_journal_year 2023
_chemical_formula_sum 'C57 H60 Co2 N7 O15'
_chemical_formula_weight 1200.98
_space_group_crystal_system monoclinic
_space_group_IT_number 14
_space_group_name_Hall '-P 2ybc'
_space_group_name_H-M_alt 'P 1 21/c 1'
_atom_sites_solution_hydrogens mixed
_audit_creation_method SHELXL-2019/1
_audit_update_record
;
2023-08-06 deposited with the CCDC.	2023-09-04 downloaded from the CCDC.
;
_cell_angle_alpha 90
_cell_angle_beta 101.2040(10)
_cell_angle_gamma 90
_cell_formula_units_Z 4
_cell_length_a 14.3467(3)
_cell_length_b 24.9926(4)
_cell_length_c 17.2868(3)
_cell_measurement_reflns_used 9680
_cell_measurement_temperature 296(2)
_cell_measurement_theta_max 28.26
_cell_measurement_theta_min 2.18
_cell_volume 6080.25(19)
_computing_cell_refinement 'Bruker SAINT'
_computing_data_collection 'Bruker APEX2'
_computing_data_reduction 'Bruker SAINT'
_computing_molecular_graphics 'Bruker SHELXTL'
_computing_publication_material 'Bruker SHELXTL'
_computing_structure_refinement 'SHELXL-2019/1 (Sheldrick, 2019)'
_computing_structure_solution 'SHELXS-97 (Sheldrick, 2008)'
_diffrn_ambient_temperature 296(2)
_diffrn_measured_fraction_theta_full 1.000
_diffrn_measured_fraction_theta_max 1.000
_diffrn_measurement_device_type 'Bruker APEX-II CCD'
_diffrn_measurement_method '\f and \w scans'
_diffrn_radiation_type MoK\a
_diffrn_radiation_wavelength 0.71073
_diffrn_reflns_av_R_equivalents 0.0914
_diffrn_reflns_av_unetI/netI 0.1010
_diffrn_reflns_Laue_measured_fraction_full 1.000
_diffrn_reflns_Laue_measured_fraction_max 1.000
_diffrn_reflns_limit_h_max 17
_diffrn_reflns_limit_h_min -17
_diffrn_reflns_limit_k_max 30
_diffrn_reflns_limit_k_min -27
_diffrn_reflns_limit_l_max 21
_diffrn_reflns_limit_l_min -21
_diffrn_reflns_number 51457
_diffrn_reflns_point_group_measured_fraction_full 1.000
_diffrn_reflns_point_group_measured_fraction_max 1.000
_diffrn_reflns_theta_full 25.242
_diffrn_reflns_theta_max 25.999
_diffrn_reflns_theta_min 1.447
_exptl_absorpt_coefficient_mu 0.614
_exptl_absorpt_correction_T_max 0.9699
_exptl_absorpt_correction_T_min 0.8372
_exptl_absorpt_correction_type multi-scan
_exptl_absorpt_process_details 'sadabs v2008/1(bruker axs, 2008)'
_exptl_crystal_colour purple
_exptl_crystal_density_diffrn 1.312
_exptl_crystal_description plate
_exptl_crystal_F_000 2500
_exptl_crystal_size_max 0.300
_exptl_crystal_size_mid 0.200
_exptl_crystal_size_min 0.050
_refine_diff_density_max 0.851
_refine_diff_density_min -0.623
_refine_diff_density_rms 0.085
_refine_ls_extinction_method none
_refine_ls_goodness_of_fit_ref 1.015
_refine_ls_hydrogen_treatment constr
_refine_ls_matrix_type full
_refine_ls_number_parameters 673
_refine_ls_number_reflns 11954
_refine_ls_number_restraints 16
_refine_ls_restrained_S_all 1.014
_refine_ls_R_factor_all 0.1547
_refine_ls_R_factor_gt 0.0758
_refine_ls_shift/su_max 0.001
_refine_ls_shift/su_mean 0.000
_refine_ls_structure_factor_coef Fsqd
_refine_ls_weighting_details 'w=1/[\s^2^(Fo^2^)+(0.1341P)^2^+0.9640P] where P=(Fo^2^+2Fc^2^)/3'
_refine_ls_weighting_scheme calc
_refine_ls_wR_factor_gt 0.2027
_refine_ls_wR_factor_ref 0.2461
_reflns_Friedel_coverage 0.000
_reflns_number_gt 6292
_reflns_number_total 11954
_reflns_threshold_expression 'I > 2\s(I)'
_cod_data_source_file d3ce00803g2.cif
_cod_data_source_block 1b
_cod_depositor_comments 'Adding full bibliography for 7247304--7247313.cif.'
_cod_original_sg_symbol_H-M 'P 21/c'
_cod_database_code 7247305
_shelx_shelxl_version_number 2019/1
_shelx_space_group_comment
; 
The symmetry employed for this shelxl refinement is uniquely defined 
by the following loop, which should always be used as a source of 
symmetry information in preference to the above space-group names. 
They are only intended as comments. 
;
_shelx_estimated_absorpt_t_min 0.837
_shelx_estimated_absorpt_t_max 0.970

loop_
_space_group_symop_operation_xyz
'x, y, z'
'-x, y+1/2, -z+1/2'
'-x, -y, -z'
'x, -y-1/2, z-1/2'

loop_
_atom_site_label
_atom_site_type_symbol
_atom_site_fract_x
_atom_site_fract_y
_atom_site_fract_z
_atom_site_U_iso_or_equiv
_atom_site_adp_type
_atom_site_occupancy
_atom_site_site_symmetry_order
_atom_site_calc_flag
_atom_site_refinement_flags_posn
_atom_site_refinement_flags_adp
_atom_site_refinement_flags_occupancy
_atom_site_disorder_assembly
_atom_site_disorder_group
Co1 Co 0.23899(5) 0.24875(3) 0.24114(4) 0.0378(2) Uani 1 1 d . . . . .
Co2 Co 0.11118(5) 0.29312(3) 0.08398(4) 0.0393(2) Uani 1 1 d . . . . .
N5 N 0.1060(16) -0.0272(9) 0.5868(12) 0.303(9) Uiso 1 1 d D . . . .
C49 C 0.0492(16) -0.0375(9) 0.6473(15) 0.320(12) Uiso 1 1 d . . . . .
H49A H 0.021246 -0.072440 0.639528 0.479 Uiso 1 1 calc R U . . .
H49B H 0.089330 -0.035600 0.698622 0.479 Uiso 1 1 calc R U . . .
H49C H -0.000110 -0.011085 0.643384 0.479 Uiso 1 1 calc R U . . .
C50 C 0.1462(19) 0.0175(12) 0.5912(16) 0.370(16) Uiso 1 1 d . . . . .
H50A H 0.181506 0.020764 0.549636 0.555 Uiso 1 1 calc R U . . .
H50B H 0.099143 0.045308 0.586041 0.555 Uiso 1 1 calc R U . . .
H50C H 0.188583 0.020793 0.641280 0.555 Uiso 1 1 calc R U . . .
C51 C 0.080(2) -0.0572(10) 0.5105(11) 0.401(17) Uiso 1 1 d D . . . .
H51A H 0.028541 -0.082315 0.503491 0.482 Uiso 1 1 d R U . . .
O13 O 0.1054(12) -0.0335(7) 0.4549(10) 0.337(8) Uiso 1 1 d D . . . .
N6 N -0.3094(8) 0.1075(4) -1.0416(7) 0.174(4) Uiso 1 1 d D . . . .
C52 C -0.386(2) 0.0690(10) -1.0190(13) 0.371(14) Uiso 1 1 d D . . . .
H52A H -0.420187 0.075420 -0.977092 0.445 Uiso 1 1 d R U . . .
C53 C -0.2285(13) 0.1347(7) -1.0001(10) 0.228(7) Uiso 1 1 d . . . . .
H53A H -0.216500 0.123744 -0.945836 0.342 Uiso 1 1 calc R U . . .
H53B H -0.174505 0.126157 -1.022987 0.342 Uiso 1 1 calc R U . . .
H53C H -0.239689 0.172545 -1.003331 0.342 Uiso 1 1 calc R U . . .
C54 C -0.3281(14) 0.1213(7) -1.1158(14) 0.330(13) Uiso 1 1 d D . . . .
H54A H -0.383236 0.102251 -1.142426 0.496 Uiso 1 1 calc R U . . .
H54B H -0.340059 0.159068 -1.119938 0.496 Uiso 1 1 calc R U . . .
H54C H -0.274874 0.112680 -1.139594 0.496 Uiso 1 1 calc R U . . .
O14 O -0.4263(18) 0.0350(9) -1.0663(18) 1.07(6) Uiso 1 1 d D . . . .
N7 N 0.3017(12) 0.4615(7) 0.3351(8) 0.213(6) Uiso 1 1 d . . . . .
C55 C 0.3762(15) 0.4916(8) 0.3002(12) 0.282(10) Uiso 1 1 d . . . . .
H55A H 0.354822 0.527539 0.287570 0.423 Uiso 1 1 calc R U . . .
H55B H 0.434999 0.492486 0.337851 0.423 Uiso 1 1 calc R U . . .
H55C H 0.385847 0.473820 0.253149 0.423 Uiso 1 1 calc R U . . .
C56 C 0.3274(18) 0.4101(12) 0.3545(16) 0.375(15) Uiso 1 1 d . . . . .
H56A H 0.385911 0.402067 0.337770 0.562 Uiso 1 1 calc R U . . .
H56B H 0.335885 0.405593 0.410569 0.562 Uiso 1 1 calc R U . . .
H56C H 0.278607 0.386234 0.328764 0.562 Uiso 1 1 calc R U . . .
C57 C 0.219(2) 0.4833(8) 0.3528(17) 0.358(15) Uiso 1 1 d D . . . .
H57A H 0.179693 0.467796 0.385632 0.429 Uiso 1 1 d R U . . .
O15 O 0.1965(15) 0.5293(8) 0.3296(13) 0.393(11) Uiso 1 1 d D . . . .
O1 O -0.2216(8) 0.1940(5) -0.2437(7) 0.051(3) Uani 0.5 1 d . . P A 1
O2 O -0.388(3) 0.1913(17) -0.919(3) 0.102(9) Uani 0.5 1 d . . P B 1
O5 O 0.3925(19) -0.0416(11) 0.4103(17) 0.072(6) Uani 0.5 1 d . . P C 1
O10 O -0.1354(8) 0.4653(3) 0.3945(6) 0.043(2) Uani 0.5 1 d . . P D 1
O1' O -0.2372(10) 0.2138(5) -0.2433(8) 0.051(4) Uiso 0.5 1 d . . P A 2
O2' O -0.401(2) 0.2125(16) -0.916(2) 0.103(11) Uani 0.5 1 d . . P B 2
O5' O 0.365(2) -0.0545(11) 0.393(2) 0.104(11) Uani 0.5 1 d . . P C 2
O10' O -0.1015(7) 0.4704(5) 0.4140(6) 0.044(4) Uiso 0.5 1 d . . P D 2
O3 O 0.3348(3) 0.18083(15) 0.2350(2) 0.0499(10) Uani 1 1 d . . . . .
O4 O 0.2048(2) 0.17514(14) 0.2838(2) 0.0429(9) Uani 1 1 d . . . . .
O6 O 0.6899(3) -0.20169(16) 0.3164(2) 0.0571(11) Uani 1 1 d . . . . .
O7 O 0.7728(3) -0.16798(15) 0.4277(2) 0.0519(10) Uani 1 1 d . . . . .
O8 O 0.1299(3) 0.29698(14) 0.2612(2) 0.0454(9) Uani 1 1 d . . . . .
O9 O 0.0510(3) 0.33649(15) 0.1528(2) 0.0512(10) Uani 1 1 d . . . . .
O11 O -0.0054(3) 0.71085(15) 0.3726(2) 0.0485(10) Uani 1 1 d . . . . .
O12 O -0.1558(3) 0.72041(14) 0.3817(2) 0.0411(9) Uani 1 1 d . . . . .
N1 N 0.0310(3) 0.28819(18) -0.0253(2) 0.0424(11) Uani 1 1 d . . . . .
N2 N -0.1060(3) 0.25800(19) -0.2568(2) 0.0482(12) Uani 1 1 d . . . . .
H2A H -0.080851 0.274000 -0.291780 0.058 Uiso 1 1 calc R U . . .
N3 N -0.5493(4) 0.2083(2) -0.9103(3) 0.0725(18) Uani 1 1 d . . . . .
H3A H -0.587463 0.207064 -0.877578 0.087 Uiso 1 1 calc R U . . .
N4 N -0.6858(3) 0.23111(18) -1.1447(3) 0.0444(11) Uani 1 1 d . . . . .
C1 C -0.0486(4) 0.2593(3) -0.0409(3) 0.0516(16) Uani 1 1 d . . . . .
H1A H -0.071444 0.245241 0.001613 0.062 Uiso 1 1 calc R U . . .
C2 C -0.0995(4) 0.2489(3) -0.1154(3) 0.0532(16) Uani 1 1 d . . . . .
H2B H -0.155016 0.228789 -0.122485 0.064 Uiso 1 1 calc R U . . .
C3 C -0.0663(4) 0.2691(2) -0.1799(3) 0.0387(13) Uani 1 1 d . . . . .
C4 C 0.0141(4) 0.3009(2) -0.1641(3) 0.0446(14) Uani 1 1 d . . . . .
H4A H 0.036424 0.316856 -0.205544 0.054 Uiso 1 1 calc R U . . .
C5 C 0.0609(4) 0.3093(2) -0.0887(3) 0.0452(14) Uani 1 1 d . . . . .
H5A H 0.115487 0.330217 -0.080230 0.054 Uiso 1 1 calc R U . . .
C6 C -0.1812(5) 0.2244(3) -0.2854(3) 0.0603(18) Uani 1 1 d . . . . .
C7 C -0.2090(11) 0.2263(6) -0.3729(8) 0.055(4) Uiso 0.5 1 d . . P A 1
H7A H -0.237619 0.260807 -0.388423 0.066 Uiso 0.5 1 calc R U P A 1
H7B H -0.152351 0.223114 -0.395404 0.066 Uiso 0.5 1 calc R U P A 1
C8 C -0.2761(10) 0.1839(6) -0.4055(8) 0.063(4) Uiso 0.5 1 d . . P A 1
H8A H -0.335950 0.189483 -0.388473 0.076 Uiso 0.5 1 calc R U P A 1
H8B H -0.250966 0.149479 -0.385490 0.076 Uiso 0.5 1 calc R U P A 1
C9 C -0.2940(12) 0.1835(7) -0.4995(8) 0.072(4) Uiso 0.5 1 d . . P A 1
H9A H -0.308508 0.219769 -0.518091 0.087 Uiso 0.5 1 calc R U P A 1
H9B H -0.235368 0.173118 -0.515420 0.087 Uiso 0.5 1 calc R U P A 1
C10 C -0.3592(16) 0.1533(10) -0.5338(12) 0.129(7) Uiso 0.5 1 d . . P A 1
H10A H -0.414236 0.160023 -0.510254 0.155 Uiso 0.5 1 calc R U P A 1
H10B H -0.339173 0.116895 -0.520146 0.155 Uiso 0.5 1 calc R U P A 1
C11 C -0.3959(12) 0.1549(9) -0.6291(11) 0.122(7) Uiso 0.5 1 d D . P A 1
H11A H -0.441046 0.126040 -0.643932 0.146 Uiso 0.5 1 calc R U P A 1
H11B H -0.429390 0.188303 -0.642936 0.146 Uiso 0.5 1 calc R U P A 1
C12 C -0.3216(12) 0.1501(12) -0.6747(7) 0.128(8) Uiso 0.5 1 d D . P A 1
H12A H -0.288978 0.116157 -0.663316 0.154 Uiso 0.5 1 calc R U P A 1
H12B H -0.275520 0.178583 -0.660519 0.154 Uiso 0.5 1 calc R U P A 1
C13 C -0.3628(11) 0.1533(6) -0.7581(8) 0.079(5) Uiso 0.5 1 d D . P A 1
H13A H -0.310477 0.156338 -0.785893 0.095 Uiso 0.5 1 calc R U P A 1
H13B H -0.393034 0.119081 -0.773008 0.095 Uiso 0.5 1 calc R U P A 1
C14 C -0.4311(9) 0.1944(5) -0.7896(7) 0.051(3) Uiso 0.5 1 d D . P A 1
H14A H -0.408261 0.227985 -0.764950 0.061 Uiso 0.5 1 calc R U P A 1
H14B H -0.490180 0.186105 -0.772775 0.061 Uiso 0.5 1 calc R U P A 1
C7' C -0.1888(9) 0.2095(5) -0.3732(7) 0.043(4) Uiso 0.5 1 d D . P A 2
H7'A H -0.210854 0.240976 -0.404250 0.052 Uiso 0.5 1 calc R U P A 2
H7'B H -0.125200 0.201862 -0.381388 0.052 Uiso 0.5 1 calc R U P A 2
C8' C -0.2513(11) 0.1636(5) -0.4064(7) 0.074(5) Uiso 0.5 1 d D . P A 2
H8'A H -0.315129 0.168915 -0.396945 0.089 Uiso 0.5 1 calc R U P A 2
H8'B H -0.226638 0.130420 -0.381270 0.089 Uiso 0.5 1 calc R U P A 2
C9' C -0.2528(13) 0.1610(7) -0.4933(7) 0.103(6) Uiso 0.5 1 d D . P A 2
H9'A H -0.276381 0.194887 -0.516571 0.124 Uiso 0.5 1 calc R U P A 2
H9'B H -0.187901 0.157069 -0.500940 0.124 Uiso 0.5 1 calc R U P A 2
C10' C -0.3113(14) 0.1170(7) -0.5374(8) 0.124(7) Uiso 0.5 1 d D . P A 2
H10C H -0.374781 0.118096 -0.525787 0.149 Uiso 0.5 1 calc R U P A 2
H10D H -0.283302 0.082727 -0.519536 0.149 Uiso 0.5 1 calc R U P A 2
C11' C -0.3178(15) 0.1216(6) -0.6248(8) 0.126(7) Uiso 0.5 1 d D . P A 2
H11C H -0.255233 0.113632 -0.635260 0.151 Uiso 0.5 1 calc R U P A 2
H11D H -0.359805 0.093351 -0.649204 0.151 Uiso 0.5 1 calc R U P A 2
C12' C -0.3505(19) 0.1725(7) -0.6676(9) 0.133(9) Uiso 0.5 1 d D . P A 2
H12C H -0.299383 0.198315 -0.654692 0.159 Uiso 0.5 1 calc R U P A 2
H12D H -0.403470 0.186059 -0.646102 0.159 Uiso 0.5 1 calc R U P A 2
C13' C -0.3807(18) 0.1715(8) -0.7557(9) 0.136(9) Uiso 0.5 1 d D . P A 2
H13C H -0.324494 0.168470 -0.778766 0.163 Uiso 0.5 1 calc R U P A 2
H13D H -0.419063 0.139788 -0.770524 0.163 Uiso 0.5 1 calc R U P A 2
C14' C -0.4363(13) 0.2196(7) -0.7901(10) 0.089(6) Uiso 0.5 1 d D . P A 2
H14C H -0.399365 0.252243 -0.780117 0.107 Uiso 0.5 1 calc R U P A 2
H14D H -0.495085 0.223449 -0.770844 0.107 Uiso 0.5 1 calc R U P A 2
C15 C -0.4542(6) 0.2034(4) -0.8782(4) 0.098(3) Uani 1 1 d . . . . .
C16 C -0.5910(4) 0.2150(3) -0.9890(3) 0.0538(16) Uani 1 1 d . . . . .
C17 C -0.5413(5) 0.2189(3) -1.0501(4) 0.078(2) Uani 1 1 d . . . . .
H17A H -0.475418 0.216364 -1.040251 0.094 Uiso 1 1 calc R U . . .
C18 C -0.5913(5) 0.2267(3) -1.1254(4) 0.069(2) Uani 1 1 d . . . . .
H18A H -0.557078 0.228950 -1.165781 0.083 Uiso 1 1 calc R U . . .
C19 C -0.7318(4) 0.2277(2) -1.0851(3) 0.0452(14) Uani 1 1 d . . . . .
H19A H -0.797706 0.230698 -1.096481 0.054 Uiso 1 1 calc R U . . .
C20 C -0.6886(4) 0.2201(2) -1.0082(3) 0.0496(15) Uani 1 1 d . . . . .
H20A H -0.724710 0.218404 -0.969089 0.060 Uiso 1 1 calc R U . . .
C21 C 0.2808(4) 0.1545(2) 0.2701(3) 0.0412(13) Uani 1 1 d . . . . .
C22 C 0.3066(4) 0.0996(2) 0.2994(3) 0.0420(13) Uani 1 1 d . . . . .
C23 C 0.2484(4) 0.0713(2) 0.3400(3) 0.0475(14) Uani 1 1 d . . . . .
H23A H 0.191062 0.086402 0.346193 0.057 Uiso 1 1 calc R U . . .
C24 C 0.2728(5) 0.0220(2) 0.3712(4) 0.0564(16) Uani 1 1 d . . . . .
H24A H 0.232671 0.003454 0.398017 0.068 Uiso 1 1 calc R U . . .
C25 C 0.3570(5) 0.0004(3) 0.3622(4) 0.0650(19) Uani 1 1 d . . . . .
C26 C 0.4146(5) 0.0266(3) 0.3189(5) 0.085(3) Uani 1 1 d . . . . .
H26A H 0.470733 0.010818 0.311105 0.101 Uiso 1 1 calc R U . . .
C27 C 0.3886(5) 0.0758(2) 0.2878(4) 0.0671(19) Uani 1 1 d . . . . .
H27A H 0.427032 0.093297 0.258307 0.081 Uiso 1 1 calc R U . . .
C28 C 0.4599(6) -0.0754(3) 0.3928(6) 0.079(2) Uani 1 1 d . . . . .
C29 C 0.5371(7) -0.0730(3) 0.4516(7) 0.110(3) Uani 1 1 d . . . . .
H29A H 0.536894 -0.051269 0.495189 0.131 Uiso 1 1 calc R U . . .
C30 C 0.6189(5) -0.1041(3) 0.4461(5) 0.085(2) Uani 1 1 d . . . . .
H30A H 0.673654 -0.101703 0.484858 0.102 Uiso 1 1 calc R U . . .
C31 C 0.6157(4) -0.1376(2) 0.3830(3) 0.0479(14) Uani 1 1 d . . . . .
C32 C 0.5347(5) -0.1404(3) 0.3266(4) 0.080(2) Uani 1 1 d . . . . .
H32A H 0.531343 -0.164218 0.284804 0.096 Uiso 1 1 calc R U . . .
C33 C 0.4565(6) -0.1077(4) 0.3313(5) 0.096(3) Uani 1 1 d . . . . .
H33A H 0.402588 -0.108631 0.291548 0.115 Uiso 1 1 calc R U . . .
C34 C 0.6991(4) -0.1716(2) 0.3761(3) 0.0428(13) Uani 1 1 d . . . . .
C35 C 0.0705(4) 0.3304(2) 0.2267(3) 0.0407(13) Uani 1 1 d . . . . .
C36 C 0.0199(4) 0.3656(2) 0.2734(3) 0.0407(13) Uani 1 1 d . . . . .
C37 C 0.0379(4) 0.3637(2) 0.3548(3) 0.0513(15) Uani 1 1 d . . . . .
H37A H 0.080851 0.338668 0.380704 0.062 Uiso 1 1 calc R U . . .
C38 C -0.0060(5) 0.3978(2) 0.3982(3) 0.0590(17) Uani 1 1 d . . . . .
H38A H 0.007840 0.396369 0.452975 0.071 Uiso 1 1 calc R U . . .
C39 C -0.0705(5) 0.4340(2) 0.3603(4) 0.0604(17) Uani 1 1 d . . . . .
C40 C -0.0912(6) 0.4363(3) 0.2792(4) 0.079(2) Uani 1 1 d . . . . .
H40A H -0.135714 0.460662 0.253515 0.095 Uiso 1 1 calc R U . . .
C41 C -0.0451(5) 0.4022(3) 0.2363(4) 0.0655(19) Uani 1 1 d . . . . .
H41A H -0.058277 0.404026 0.181560 0.079 Uiso 1 1 calc R U . . .
C42 C -0.1064(5) 0.5225(2) 0.3940(4) 0.0550(16) Uani 1 1 d . . . . .
C43 C -0.0262(5) 0.5443(2) 0.3750(4) 0.0604(17) Uani 1 1 d . . . . .
H43A H 0.022949 0.522417 0.365939 0.072 Uiso 1 1 calc R U . . .
C44 C -0.0194(4) 0.5987(2) 0.3696(3) 0.0535(16) Uani 1 1 d . . . . .
H44A H 0.034951 0.613840 0.356846 0.064 Uiso 1 1 calc R U . . .
C45 C -0.0930(4) 0.6318(2) 0.3829(3) 0.0389(13) Uani 1 1 d . . . . .
C46 C -0.1730(4) 0.6088(2) 0.4016(3) 0.0503(15) Uani 1 1 d . . . . .
H46A H -0.222834 0.630463 0.410060 0.060 Uiso 1 1 calc R U . . .
C47 C -0.1797(5) 0.5542(2) 0.4079(4) 0.0550(16) Uani 1 1 d . . . . .
H47A H -0.233324 0.538870 0.421559 0.066 Uiso 1 1 calc R U . . .
C48 C -0.0827(4) 0.6910(2) 0.3781(3) 0.0381(13) Uani 1 1 d . . . . .

loop_
_atom_site_aniso_label
_atom_site_aniso_U_11
_atom_site_aniso_U_22
_atom_site_aniso_U_33
_atom_site_aniso_U_23
_atom_site_aniso_U_13
_atom_site_aniso_U_12
Co1 0.0408(4) 0.0327(4) 0.0400(4) 0.0026(3) 0.0079(3) 0.0013(3)
Co2 0.0445(5) 0.0397(4) 0.0321(4) -0.0054(3) 0.0035(3) -0.0014(3)
O1 0.044(6) 0.056(8) 0.050(6) 0.000(6) 0.004(4) -0.003(6)
O2 0.063(14) 0.19(2) 0.053(8) 0.006(13) 0.010(9) 0.066(11)
O5 0.070(15) 0.042(12) 0.126(12) 0.031(8) 0.071(11) 0.020(9)
O10 0.052(7) 0.023(5) 0.057(6) -0.006(4) 0.017(6) 0.003(4)
O2' 0.034(9) 0.22(4) 0.054(9) 0.018(19) 0.016(7) 0.042(15)
O5' 0.062(14) 0.041(13) 0.22(3) 0.058(13) 0.064(14) 0.026(10)
O3 0.049(2) 0.040(2) 0.064(2) 0.006(2) 0.020(2) 0.0042(19)
O4 0.039(2) 0.036(2) 0.054(2) 0.0008(18) 0.0104(18) 0.0120(17)
O6 0.061(3) 0.062(3) 0.047(2) -0.011(2) 0.007(2) 0.020(2)
O7 0.054(3) 0.047(2) 0.053(2) -0.0040(19) 0.005(2) 0.0117(19)
O8 0.056(2) 0.037(2) 0.042(2) -0.0025(17) 0.0066(18) 0.0095(19)
O9 0.074(3) 0.045(2) 0.0334(19) -0.0057(18) 0.0071(19) 0.018(2)
O11 0.047(2) 0.056(3) 0.043(2) 0.0046(19) 0.0083(18) -0.001(2)
O12 0.049(2) 0.036(2) 0.040(2) 0.0025(17) 0.0123(17) 0.0080(18)
N1 0.040(3) 0.056(3) 0.031(2) -0.005(2) 0.007(2) -0.003(2)
N2 0.043(3) 0.067(3) 0.034(2) 0.004(2) 0.006(2) -0.013(2)
N3 0.052(3) 0.128(6) 0.039(3) 0.001(3) 0.011(2) 0.010(3)
N4 0.043(3) 0.043(3) 0.047(3) 0.000(2) 0.009(2) -0.005(2)
C1 0.048(4) 0.079(5) 0.029(3) -0.003(3) 0.013(3) -0.009(3)
C2 0.039(3) 0.077(4) 0.043(3) -0.005(3) 0.007(3) -0.016(3)
C3 0.036(3) 0.051(3) 0.029(3) 0.001(2) 0.005(2) 0.003(3)
C4 0.045(3) 0.057(4) 0.035(3) 0.002(3) 0.015(3) -0.006(3)
C5 0.042(3) 0.054(4) 0.039(3) -0.001(3) 0.006(3) -0.005(3)
C6 0.052(4) 0.091(5) 0.037(3) 0.000(3) 0.006(3) -0.011(4)
C15 0.058(5) 0.184(10) 0.049(4) 0.001(5) 0.005(4) -0.003(6)
C16 0.051(4) 0.069(4) 0.041(3) -0.002(3) 0.008(3) -0.002(3)
C17 0.038(4) 0.149(7) 0.048(4) 0.008(4) 0.009(3) -0.001(4)
C18 0.047(4) 0.119(6) 0.043(3) 0.005(4) 0.013(3) 0.003(4)
C19 0.041(3) 0.051(3) 0.043(3) -0.005(3) 0.007(3) -0.001(3)
C20 0.044(4) 0.052(4) 0.055(4) -0.005(3) 0.015(3) -0.005(3)
C21 0.046(3) 0.033(3) 0.042(3) 0.001(3) 0.004(3) 0.004(3)
C22 0.043(3) 0.034(3) 0.049(3) -0.002(3) 0.010(3) 0.005(3)
C23 0.048(3) 0.039(3) 0.059(4) 0.002(3) 0.018(3) 0.013(3)
C24 0.070(4) 0.040(4) 0.066(4) 0.015(3) 0.030(3) 0.015(3)
C25 0.075(5) 0.044(4) 0.084(5) 0.023(4) 0.035(4) 0.031(3)
C26 0.072(5) 0.067(5) 0.131(7) 0.039(5) 0.062(5) 0.040(4)
C27 0.064(4) 0.045(4) 0.103(5) 0.020(4) 0.043(4) 0.021(3)
C28 0.080(6) 0.054(5) 0.115(7) 0.034(5) 0.048(5) 0.041(4)
C29 0.103(7) 0.069(6) 0.167(9) -0.052(6) 0.052(7) 0.013(5)
C30 0.068(5) 0.081(5) 0.105(6) -0.049(5) 0.013(4) 0.011(4)
C31 0.058(4) 0.035(3) 0.054(3) 0.009(3) 0.019(3) 0.015(3)
C32 0.068(5) 0.117(6) 0.054(4) -0.003(4) 0.009(4) 0.051(5)
C33 0.079(6) 0.149(8) 0.062(5) 0.031(5) 0.018(4) 0.064(6)
C34 0.050(4) 0.033(3) 0.046(3) 0.008(3) 0.009(3) 0.009(3)
C35 0.049(3) 0.032(3) 0.040(3) -0.005(3) 0.007(3) -0.001(3)
C36 0.049(3) 0.031(3) 0.041(3) -0.007(2) 0.008(3) 0.010(2)
C37 0.066(4) 0.045(4) 0.043(3) 0.003(3) 0.013(3) 0.018(3)
C38 0.093(5) 0.047(4) 0.040(3) 0.003(3) 0.021(3) 0.022(4)
C39 0.091(5) 0.033(3) 0.064(4) -0.001(3) 0.033(4) 0.011(3)
C40 0.120(6) 0.067(5) 0.054(4) 0.011(4) 0.024(4) 0.057(5)
C41 0.087(5) 0.065(4) 0.043(3) 0.003(3) 0.007(3) 0.035(4)
C42 0.086(5) 0.031(3) 0.054(4) 0.004(3) 0.027(3) 0.015(3)
C43 0.070(5) 0.043(4) 0.078(4) 0.003(3) 0.038(4) 0.021(3)
C44 0.060(4) 0.053(4) 0.052(3) 0.004(3) 0.021(3) 0.014(3)
C45 0.047(3) 0.040(3) 0.032(3) 0.005(2) 0.015(2) 0.012(3)
C46 0.061(4) 0.035(3) 0.063(4) 0.008(3) 0.033(3) 0.014(3)
C47 0.066(4) 0.039(3) 0.069(4) 0.005(3) 0.036(3) 0.015(3)
C48 0.049(4) 0.043(3) 0.023(2) 0.006(2) 0.007(2) 0.009(3)

loop_
_atom_type_symbol
_atom_type_description
_atom_type_scat_dispersion_real
_atom_type_scat_dispersion_imag
_atom_type_scat_source
C C 0.0033 0.0016 'International Tables Vol C Tables 4.2.6.8 and 6.1.1.4'
H H 0.0000 0.0000 'International Tables Vol C Tables 4.2.6.8 and 6.1.1.4'
N N 0.0061 0.0033 'International Tables Vol C Tables 4.2.6.8 and 6.1.1.4'
O O 0.0106 0.0060 'International Tables Vol C Tables 4.2.6.8 and 6.1.1.4'
Co Co 0.3494 0.9721 'International Tables Vol C Tables 4.2.6.8 and 6.1.1.4'

loop_
_geom_angle_atom_site_label_1
_geom_angle_atom_site_label_2
_geom_angle_atom_site_label_3
_geom_angle
_geom_angle_site_symmetry_1
_geom_angle_site_symmetry_3
_geom_angle_publ_flag
O6 Co1 O8 101.53(17) 2_655 . ?
O6 Co1 O4 155.36(17) 2_655 . ?
O8 Co1 O4 102.67(14) . . ?
O6 Co1 N4 95.73(17) 2_655 4_667 ?
O8 Co1 N4 88.31(16) . 4_667 ?
O4 Co1 N4 89.56(16) . 4_667 ?
O6 Co1 O3 94.05(17) 2_655 . ?
O8 Co1 O3 164.39(15) . . ?
O4 Co1 O3 61.73(14) . . ?
N4 Co1 O3 91.05(16) 4_667 . ?
O6 Co1 O12 87.44(14) 2_655 2_545 ?
O8 Co1 O12 93.43(13) . 2_545 ?
O4 Co1 O12 86.57(13) . 2_545 ?
N4 Co1 O12 176.02(15) 4_667 2_545 ?
O3 Co1 O12 86.32(14) . 2_545 ?
O6 Co1 C21 124.75(19) 2_655 . ?
O8 Co1 C21 133.69(18) . . ?
O4 Co1 C21 31.09(16) . . ?
N4 Co1 C21 88.73(17) 4_667 . ?
O3 Co1 C21 30.71(16) . . ?
O12 Co1 C21 87.48(15) 2_545 . ?
O9 Co2 O7 105.89(17) . 2_655 ?
O9 Co2 O12 119.19(15) . 2_545 ?
O7 Co2 O12 104.66(16) 2_655 2_545 ?
O9 Co2 N1 111.67(17) . . ?
O7 Co2 N1 105.85(17) 2_655 . ?
O12 Co2 N1 108.51(16) 2_545 . ?
C50 N5 C49 115(2) . . ?
C50 N5 C51 122(3) . . ?
C49 N5 C51 118(2) . . ?
O13 C51 N5 113(2) . . ?
C54 N6 C53 111.3(13) . . ?
C54 N6 C52 112.7(10) . . ?
C53 N6 C52 135.7(15) . . ?
O14 C52 N6 120.9(19) . . ?
C56 N7 C57 121(2) . . ?
C56 N7 C55 112.7(19) . . ?
C57 N7 C55 125.8(19) . . ?
O15 C57 N7 118(3) . . ?
C28 O5 C25 122.3(18) . . ?
C39 O10 C42 108.6(7) . . ?
C28 O5' C25 110.0(17) . . ?
C42 O10' C39 117.1(9) . . ?
C21 O3 Co1 86.0(3) . . ?
C21 O4 Co1 91.3(3) . . ?
C34 O6 Co1 142.9(4) . 2_645 ?
C34 O7 Co2 120.4(4) . 2_645 ?
C35 O8 Co1 141.0(4) . . ?
C35 O9 Co2 121.1(3) . . ?
C48 O12 Co2 108.6(3) . 2 ?
C48 O12 Co1 113.9(3) . 2 ?
Co2 O12 Co1 94.17(14) 2 2 ?
C1 N1 C5 116.0(4) . . ?
C1 N1 Co2 122.2(4) . . ?
C5 N1 Co2 121.4(4) . . ?
C3 N2 C6 128.2(5) . . ?
C15 N3 C16 127.7(6) . . ?
C19 N4 C18 115.7(5) . . ?
C19 N4 Co1 119.8(4) . 4_464 ?
C18 N4 Co1 124.1(4) . 4_464 ?
N1 C1 C2 124.7(5) . . ?
C1 C2 C3 118.7(5) . . ?
N2 C3 C4 118.8(5) . . ?
N2 C3 C2 124.3(5) . . ?
C4 C3 C2 116.9(5) . . ?
C5 C4 C3 121.0(5) . . ?
N1 C5 C4 122.6(5) . . ?
O1' C6 N2 118.8(8) . . ?
O1 C6 N2 125.1(7) . . ?
O1 C6 C7 122.5(9) . . ?
N2 C6 C7 112.4(7) . . ?
O1' C6 C7' 127.4(9) . . ?
N2 C6 C7' 113.5(6) . . ?
C8 C7 C6 113.1(11) . . ?
C7 C8 C9 111.0(12) . . ?
C10 C9 C8 116.2(16) . . ?
C9 C10 C11 121.8(19) . . ?
C12 C11 C10 114.9(14) . . ?
C11 C12 C13 109.6(15) . . ?
C14 C13 C12 121.8(15) . . ?
C13 C14 C15 118.8(10) . . ?
C8' C7' C6 118.9(9) . . ?
C7' C8' C9' 107.9(10) . . ?
C10' C9' C8' 116.0(11) . . ?
C9' C10' C11' 112.0(13) . . ?
C12' C11' C10' 121.0(15) . . ?
C11' C12' C13' 119.2(14) . . ?
C14' C13' C12' 114.6(14) . . ?
C13' C14' C15 98.9(12) . . ?
O2' C15 N3 119(2) . . ?
O2 C15 N3 124(2) . . ?
O2 C15 C14 117.8(19) . . ?
N3 C15 C14 115.0(8) . . ?
O2' C15 C14' 121(2) . . ?
N3 C15 C14' 109.5(9) . . ?
C20 C16 N3 118.2(5) . . ?
C20 C16 C17 117.1(5) . . ?
N3 C16 C17 124.6(6) . . ?
C18 C17 C16 118.8(6) . . ?
N4 C18 C17 124.5(6) . . ?
N4 C19 C20 124.2(5) . . ?
C19 C20 C16 119.7(6) . . ?
O3 C21 O4 120.7(5) . . ?
O3 C21 C22 120.8(5) . . ?
O4 C21 C22 118.5(5) . . ?
O3 C21 Co1 63.2(3) . . ?
O4 C21 Co1 57.6(3) . . ?
C22 C21 Co1 172.0(4) . . ?
C27 C22 C23 118.3(5) . . ?
C27 C22 C21 121.1(5) . . ?
C23 C22 C21 120.7(5) . . ?
C24 C23 C22 121.9(5) . . ?
C25 C24 C23 118.6(6) . . ?
C24 C25 O5 117.8(11) . . ?
C24 C25 C26 120.8(6) . . ?
O5 C25 C26 119.9(11) . . ?
C24 C25 O5' 109.8(12) . . ?
C26 C25 O5' 128.7(12) . . ?
C27 C26 C25 119.6(6) . . ?
C26 C27 C22 120.7(6) . . ?
C33 C28 C29 121.7(7) . . ?
C33 C28 O5 129.7(15) . . ?
C29 C28 O5 108.6(15) . . ?
C33 C28 O5' 109.4(15) . . ?
C29 C28 O5' 127.6(16) . . ?
C28 C29 C30 119.4(8) . . ?
C31 C30 C29 119.0(7) . . ?
C32 C31 C30 119.5(6) . . ?
C32 C31 C34 119.9(5) . . ?
C30 C31 C34 120.6(6) . . ?
C31 C32 C33 120.5(7) . . ?
C28 C33 C32 119.7(7) . . ?
O7 C34 O6 124.6(5) . . ?
O7 C34 C31 118.9(5) . . ?
O6 C34 C31 116.5(5) . . ?
O8 C35 O9 123.8(5) . . ?
O8 C35 C36 119.7(5) . . ?
O9 C35 C36 116.5(5) . . ?
C41 C36 C37 118.2(5) . . ?
C41 C36 C35 120.2(5) . . ?
C37 C36 C35 121.5(5) . . ?
C38 C37 C36 121.5(5) . . ?
C39 C38 C37 119.4(5) . . ?
C38 C39 C40 120.6(6) . . ?
C38 C39 O10 126.8(7) . . ?
C40 C39 O10 111.7(7) . . ?
C38 C39 O10' 112.1(7) . . ?
C40 C39 O10' 126.9(7) . . ?
C39 C40 C41 119.3(6) . . ?
C36 C41 C40 121.0(5) . . ?
O10' C42 C43 116.3(7) . . ?
O10' C42 C47 121.0(8) . . ?
C43 C42 C47 121.3(6) . . ?
C43 C42 O10 129.2(6) . . ?
C47 C42 O10 109.2(7) . . ?
C44 C43 C42 119.1(6) . . ?
C43 C44 C45 120.7(6) . . ?
C46 C45 C44 119.0(5) . . ?
C46 C45 C48 121.5(5) . . ?
C44 C45 C48 119.5(5) . . ?
C47 C46 C45 120.5(5) . . ?
C46 C47 C42 119.4(6) . . ?
O11 C48 O12 121.5(5) . . ?
O11 C48 C45 120.2(5) . . ?
O12 C48 C45 118.2(5) . . ?

loop_
_geom_bond_atom_site_label_1
_geom_bond_atom_site_label_2
_geom_bond_distance
_geom_bond_site_symmetry_2
_geom_bond_publ_flag
Co1 O6 1.989(4) 2_655 ?
Co1 O8 2.058(4) . ?
Co1 O4 2.076(4) . ?
Co1 N4 2.118(4) 4_667 ?
Co1 O3 2.199(4) . ?
Co1 O12 2.334(3) 2_545 ?
Co1 C21 2.457(5) . ?
Co2 O9 1.932(4) . ?
Co2 O7 1.972(4) 2_655 ?
Co2 O12 1.979(4) 2_545 ?
Co2 N1 2.015(4) . ?
N5 C50 1.25(3) . ?
N5 C49 1.47(3) . ?
N5 C51 1.5000(10) . ?
C51 O13 1.2401(10) . ?
N6 C54 1.30(2) . ?
N6 C53 1.414(17) . ?
N6 C52 1.57(3) . ?
C52 O14 1.2402(10) . ?
N7 C56 1.36(3) . ?
N7 C57 1.39(3) . ?
N7 C55 1.53(2) . ?
C57 O15 1.2400(10) . ?
O1 C6 1.262(13) . ?
O2 C15 1.33(3) . ?
O5 C28 1.36(3) . ?
O5 C25 1.37(3) . ?
O10 C39 1.429(11) . ?
O10 C42 1.491(11) . ?
O1' C6 1.214(16) . ?
O2' C15 1.12(4) . ?
O5' C28 1.46(3) . ?
O5' C25 1.47(3) . ?
O10' C42 1.346(13) . ?
O10' C39 1.433(13) . ?
O3 C21 1.258(6) . ?
O4 C21 1.269(6) . ?
O6 C34 1.263(6) . ?
O7 C34 1.247(6) . ?
O8 C35 1.257(6) . ?
O9 C35 1.264(6) . ?
O11 C48 1.236(6) . ?
O12 C48 1.293(6) . ?
N1 C1 1.334(7) . ?
N1 C5 1.358(7) . ?
N2 C3 1.369(6) . ?
N2 C6 1.381(8) . ?
N3 C15 1.375(9) . ?
N3 C16 1.386(7) . ?
N4 C19 1.331(7) . ?
N4 C18 1.336(7) . ?
C1 C2 1.377(7) . ?
C2 C3 1.389(7) . ?
C3 C4 1.384(7) . ?
C4 C5 1.362(7) . ?
C6 C7 1.489(15) . ?
C6 C7' 1.545(13) . ?
C7 C8 1.469(18) . ?
C8 C9 1.596(18) . ?
C9 C10 1.26(2) . ?
C10 C11 1.63(2) . ?
C11 C12 1.4500(10) . ?
C12 C13 1.4503(10) . ?
C13 C14 1.4501(10) . ?
C14 C15 1.520(14) . ?
C7' C8' 1.5000(10) . ?
C8' C9' 1.5002(10) . ?
C9' C10' 1.4998(10) . ?
C10' C11' 1.5000(10) . ?
C11' C12' 1.5000(10) . ?
C12' C13' 1.5002(10) . ?
C13' C14' 1.5000(10) . ?
C14' C15 1.549(19) . ?
C16 C20 1.380(8) . ?
C16 C17 1.389(8) . ?
C17 C18 1.372(8) . ?
C19 C20 1.366(7) . ?
C21 C22 1.486(7) . ?
C22 C27 1.368(8) . ?
C22 C23 1.384(7) . ?
C23 C24 1.364(7) . ?
C24 C25 1.358(8) . ?
C25 C26 1.382(9) . ?
C26 C27 1.364(8) . ?
C28 C33 1.329(11) . ?
C28 C29 1.351(12) . ?
C29 C30 1.427(10) . ?
C30 C31 1.369(8) . ?
C31 C32 1.365(8) . ?
C31 C34 1.491(8) . ?
C32 C33 1.403(9) . ?
C35 C36 1.476(7) . ?
C36 C41 1.374(7) . ?
C36 C37 1.381(7) . ?
C37 C38 1.367(8) . ?
C38 C39 1.367(8) . ?
C39 C40 1.377(8) . ?
C40 C41 1.379(8) . ?
C42 C43 1.369(9) . ?
C42 C47 1.375(8) . ?
C43 C44 1.368(8) . ?
C44 C45 1.395(7) . ?
C45 C46 1.377(7) . ?
C45 C48 1.490(8) . ?
C46 C47 1.374(8) . ?
